data_4512653
loop_
_publ_author_name
'Rai, Sunil K.'
'Khanam, Shaziya'
'Khanna, Ranjana S.'
'Tewari, Ashish K.'

_publ_section_title
;
 Design and Synthesis of 2-Pyridone Based Flexible Dimers and Their
 Conformational Study through X-ray Diffraction and Density Functional
 Theory: Perspective of Cyclooxygenase-2 Inhibition
;
_journal_issue 3
_journal_name_full 'Crystal Growth &amp; Design'
_journal_page_first 1430
_journal_paper_doi 10.1021/cg501793v
_journal_volume 15
_journal_year 2015
_chemical_formula_moiety 'C13 H10 N2 O'
_chemical_formula_sum 'C13 H10 N2 O'
_chemical_formula_weight 210.23
_chemical_melting_point 556
_chemical_name_systematic
; 
 4-methyl-2-oxo-6-phenyl-1,2-dihydropyridine-3-carbonitrile 
;
_space_group_IT_number 14
_symmetry_cell_setting monoclinic
_symmetry_space_group_name_Hall '-P 2yn'
_symmetry_space_group_name_H-M 'P 1 21/n 1'
_atom_sites_solution_hydrogens geom
_atom_sites_solution_primary direct
_atom_sites_solution_secondary difmap
_audit_creation_method SHELXL-97
_audit_update_record
;
2014-04-11 # Formatted by publCIF

;
_cell_angle_alpha 90.00
_cell_angle_beta 119.160(18)
_cell_angle_gamma 90.00
_cell_formula_units_Z 4
_cell_length_a 12.8823(17)
_cell_length_b 7.2371(8)
_cell_length_c 12.9568(17)
_cell_measurement_temperature 293(2)
_cell_volume 1054.9(3)
_computing_structure_refinement 'SHELXL-97 (Sheldrick, 1997)'
_computing_structure_solution 'SHELXS-97 (Sheldrick, 1990)'
_diffrn_ambient_temperature 293(2)
_diffrn_measured_fraction_theta_full 25.24
_diffrn_measured_fraction_theta_max 25.24
_diffrn_measurement_device_type 'Xcalibur, Eos'
_diffrn_radiation_monochromator graphite
_diffrn_radiation_source 'fine-focus sealed tube'
_diffrn_radiation_type MoK\a
_diffrn_radiation_wavelength 0.71073
_diffrn_reflns_av_R_equivalents 0.0182
_diffrn_reflns_av_sigmaI/netI 0.0329
_diffrn_reflns_limit_h_max 13
_diffrn_reflns_limit_h_min -17
_diffrn_reflns_limit_k_max 9
_diffrn_reflns_limit_k_min -9
_diffrn_reflns_limit_l_max 16
_diffrn_reflns_limit_l_min -17
_diffrn_reflns_number 4386
_diffrn_reflns_theta_full 29.07
_diffrn_reflns_theta_max 29.07
_diffrn_reflns_theta_min 3.34
_exptl_absorpt_coefficient_mu 0.086
_exptl_absorpt_correction_T_max 0.956
_exptl_absorpt_correction_T_min 0.953
_exptl_absorpt_correction_type multi-scan
_exptl_absorpt_process_details 'CrysAlisPro, Agilent Technologies'
_exptl_crystal_density_diffrn 1.324
_exptl_crystal_density_method 'not measured'
_exptl_crystal_F_000 440
_exptl_crystal_size_max 0.56
_exptl_crystal_size_mid 0.54
_exptl_crystal_size_min 0.52
_refine_diff_density_max 0.324
_refine_diff_density_min -0.232
_refine_diff_density_rms 0.043
_refine_ls_extinction_coef 0.030(6)
_refine_ls_extinction_expression Fc^*^=kFc[1+0.001xFc^2^\l^3^/sin(2\q)]^-1/4^
_refine_ls_extinction_method SHELXL
_refine_ls_goodness_of_fit_ref 1.023
_refine_ls_hydrogen_treatment mixed
_refine_ls_matrix_type full
_refine_ls_number_parameters 150
_refine_ls_number_reflns 2382
_refine_ls_number_restraints 0
_refine_ls_restrained_S_all 1.023
_refine_ls_R_factor_all 0.0731
_refine_ls_R_factor_gt 0.0521
_refine_ls_shift/su_max 0.025
_refine_ls_shift/su_mean 0.003
_refine_ls_structure_factor_coef Fsqd
_refine_ls_weighting_details 'calc w=1/[\s^2^(Fo^2^)+(0.0918P)^2^+0.2362P] where P=(Fo^2^+2Fc^2^)/3'
_refine_ls_weighting_scheme calc
_refine_ls_wR_factor_gt 0.1507
_refine_ls_wR_factor_ref 0.1718
_reflns_number_gt 1740
_reflns_number_total 2382
_reflns_threshold_expression >2sigma(I)
_cod_data_source_file cg501793v_si_003.cif
_cod_data_source_block shelxl
_cod_depositor_comments 'Adding full bibliography for 4512653--4512655.cif.'
_cod_original_cell_volume 1054.9(2)
_cod_original_sg_symbol_H-M 'P 21/n'
_cod_database_code 4512653
_publcif_datablock.id {a92c369f-4add-430c-a6c5-27ca0d86ed12}

_publcif_info_exptl_table_max_cols 4
_publcif_info_exptl_table_use_headnotes n

loop_
_symmetry_equiv_pos_as_xyz
'x, y, z'
'-x+1/2, y+1/2, -z+1/2'
'-x, -y, -z'
'x-1/2, -y-1/2, z-1/2'

loop_
_atom_site_label
_atom_site_type_symbol
_atom_site_fract_x
_atom_site_fract_y
_atom_site_fract_z
_atom_site_U_iso_or_equiv
_atom_site_adp_type
_atom_site_occupancy
_atom_site_symmetry_multiplicity
_atom_site_calc_flag
_atom_site_refinement_flags
H H 0.076(2) 0.543(3) 0.111(2) 0.068(7) Uiso 1 1 d .
N1 N 0.15404(12) 0.5852(2) 0.12166(12) 0.0303(4) Uani 1 1 d .
C7 C 0.24866(14) 0.6211(2) 0.23039(14) 0.0289(4) Uani 1 1 d .
C6 C 0.22774(15) 0.6238(2) 0.33316(15) 0.0316(4) Uani 1 1 d .
C8 C 0.35692(14) 0.6566(2) 0.23863(14) 0.0330(4) Uani 1 1 d .
H8 H 0.4220 0.6817 0.3122 0.040 Uiso 1 1 calc R
O1 O 0.06695(10) 0.5561(2) -0.07840(10) 0.0429(4) Uani 1 1 d .
C11 C 0.15842(13) 0.5853(2) 0.01730(14) 0.0307(4) Uani 1 1 d .
C9 C 0.37140(14) 0.6557(2) 0.13777(15) 0.0325(4) Uani 1 1 d .
C10 C 0.27347(14) 0.6220(2) 0.02941(14) 0.0307(4) Uani 1 1 d .
C5 C 0.11592(16) 0.6599(3) 0.32033(16) 0.0406(5) Uani 1 1 d .
H5 H 0.0520 0.6808 0.2454 0.049 Uiso 1 1 calc R
C1 C 0.32132(17) 0.5942(3) 0.44692(16) 0.0445(5) Uani 1 1 d .
H1 H 0.3970 0.5704 0.4579 0.053 Uiso 1 1 calc R
C13 C 0.28180(14) 0.6230(3) -0.07725(16) 0.0391(5) Uani 1 1 d .
C4 C 0.0986(2) 0.6652(3) 0.41782(19) 0.0523(6) Uani 1 1 d .
H4 H 0.0232 0.6889 0.4076 0.063 Uiso 1 1 calc R
C2 C 0.3035(2) 0.5998(3) 0.54380(17) 0.0532(6) Uani 1 1 d .
H2 H 0.3671 0.5792 0.6190 0.064 Uiso 1 1 calc R
C12 C 0.49161(15) 0.6920(3) 0.15020(17) 0.0482(5) Uani 1 1 d .
H12A H 0.5481 0.7122 0.2319 0.072 Uiso 1 1 calc R
H12B H 0.4879 0.7996 0.1052 0.072 Uiso 1 1 calc R
H12C H 0.5158 0.5874 0.1214 0.072 Uiso 1 1 calc R
C3 C 0.1925(2) 0.6354(3) 0.52998(19) 0.0544(6) Uani 1 1 d .
H3 H 0.1808 0.6395 0.5954 0.065 Uiso 1 1 calc R
N2 N 0.29115(16) 0.6259(3) -0.16042(15) 0.0622(6) Uani 1 1 d .

loop_
_atom_site_aniso_label
_atom_site_aniso_U_11
_atom_site_aniso_U_22
_atom_site_aniso_U_33
_atom_site_aniso_U_23
_atom_site_aniso_U_13
_atom_site_aniso_U_12
N1 0.0252(7) 0.0384(8) 0.0266(7) 0.0006(6) 0.0119(6) -0.0014(6)
C7 0.0286(8) 0.0278(8) 0.0279(8) -0.0017(6) 0.0118(7) 0.0008(6)
C6 0.0342(8) 0.0310(9) 0.0299(8) -0.0034(7) 0.0159(7) -0.0034(7)
C8 0.0258(8) 0.0398(10) 0.0289(8) -0.0034(7) 0.0097(6) -0.0024(7)
O1 0.0271(6) 0.0709(10) 0.0260(6) 0.0016(6) 0.0093(5) -0.0054(6)
C11 0.0256(7) 0.0366(9) 0.0274(8) 0.0011(7) 0.0110(6) 0.0010(7)
C9 0.0264(8) 0.0354(9) 0.0358(9) 0.0000(7) 0.0151(7) 0.0012(7)
C10 0.0283(8) 0.0358(9) 0.0300(8) 0.0027(7) 0.0157(7) 0.0025(7)
C5 0.0386(9) 0.0490(12) 0.0352(9) -0.0046(8) 0.0187(8) -0.0002(8)
C1 0.0405(10) 0.0558(13) 0.0329(9) 0.0021(9) 0.0144(8) 0.0002(9)
C13 0.0293(8) 0.0519(11) 0.0364(9) 0.0046(8) 0.0162(7) 0.0053(8)
C4 0.0564(12) 0.0610(14) 0.0524(12) -0.0073(10) 0.0367(10) 0.0009(11)
C2 0.0598(13) 0.0637(14) 0.0289(9) 0.0022(9) 0.0161(9) -0.0033(11)
C12 0.0281(8) 0.0710(14) 0.0475(11) -0.0010(10) 0.0200(8) -0.0030(9)
C3 0.0753(15) 0.0578(13) 0.0407(11) -0.0041(10) 0.0367(11) -0.0039(11)
N2 0.0568(11) 0.0969(16) 0.0421(10) 0.0083(10) 0.0313(9) 0.0095(10)

loop_
_atom_type_symbol
_atom_type_description
_atom_type_scat_dispersion_real
_atom_type_scat_dispersion_imag
_atom_type_scat_source
C C 0.0033 0.0016 'International Tables Vol C Tables 4.2.6.8 and 6.1.1.4'
H H 0.0000 0.0000 'International Tables Vol C Tables 4.2.6.8 and 6.1.1.4'
N N 0.0061 0.0033 'International Tables Vol C Tables 4.2.6.8 and 6.1.1.4'
O O 0.0106 0.0060 'International Tables Vol C Tables 4.2.6.8 and 6.1.1.4'

loop_
_geom_angle_atom_site_label_1
_geom_angle_atom_site_label_2
_geom_angle_atom_site_label_3
_geom_angle
C7 N1 C11 124.64(14)
C7 N1 H 122.4(13)
C11 N1 H 112.7(13)
N1 C7 C8 118.63(15)
N1 C7 C6 117.89(14)
C8 C7 C6 123.46(15)
C5 C6 C1 117.83(17)
C5 C6 C7 121.73(15)
C1 C6 C7 120.42(16)
C7 C8 C9 121.15(15)
C7 C8 H8 119.4
C9 C8 H8 119.4
O1 C11 N1 120.36(14)
O1 C11 C10 124.47(15)
N1 C11 C10 115.17(14)
C10 C9 C8 118.53(15)
C10 C9 C12 121.70(16)
C8 C9 C12 119.78(15)
C9 C10 C13 121.26(15)
C9 C10 C11 121.86(15)
C13 C10 C11 116.88(15)
C4 C5 C6 120.87(17)
C4 C5 H5 119.6
C6 C5 H5 119.6
C2 C1 C6 121.03(19)
C2 C1 H1 119.5
C6 C1 H1 119.5
N2 C13 C10 178.3(2)
C3 C4 C5 120.5(2)
C3 C4 H4 119.8
C5 C4 H4 119.8
C3 C2 C1 120.60(18)
C3 C2 H2 119.7
C1 C2 H2 119.7
C9 C12 H12A 109.5
C9 C12 H12B 109.5
H12A C12 H12B 109.5
C9 C12 H12C 109.5
H12A C12 H12C 109.5
H12B C12 H12C 109.5
C2 C3 C4 119.19(19)
C2 C3 H3 120.4
C4 C3 H3 120.4

loop_
_geom_bond_atom_site_label_1
_geom_bond_atom_site_label_2
_geom_bond_distance
N1 C7 1.366(2)
N1 C11 1.381(2)
N1 H 1.00(2)
C7 C8 1.370(2)
C7 C6 1.482(2)
C6 C5 1.392(2)
C6 C1 1.393(2)
C8 C9 1.407(2)
C8 H8 0.9300
O1 C11 1.2438(19)
C11 C10 1.437(2)
C9 C10 1.377(2)
C9 C12 1.500(2)
C10 C13 1.437(2)
C5 C4 1.386(3)
C5 H5 0.9300
C1 C2 1.382(3)
C1 H1 0.9300
C13 N2 1.141(2)
C4 C3 1.382(3)
C4 H4 0.9300
C2 C3 1.376(3)
C2 H2 0.9300
C12 H12A 0.9600
C12 H12B 0.9600
C12 H12C 0.9600
C3 H3 0.9300

loop_
_geom_torsion_atom_site_label_1
_geom_torsion_atom_site_label_2
_geom_torsion_atom_site_label_3
_geom_torsion_atom_site_label_4
_geom_torsion
C11 N1 C7 C8 -1.3(2)
C11 N1 C7 C6 177.28(15)
N1 C7 C6 C5 -24.3(2)
C8 C7 C6 C5 154.25(18)
N1 C7 C6 C1 157.23(17)
C8 C7 C6 C1 -24.2(3)
N1 C7 C8 C9 -0.2(2)
C6 C7 C8 C9 -178.76(16)
C7 N1 C11 O1 -177.97(16)
C7 N1 C11 C10 1.6(2)
C7 C8 C9 C10 1.3(3)
C7 C8 C9 C12 -178.99(17)
C8 C9 C10 C13 178.69(17)
C12 C9 C10 C13 -1.0(3)
C8 C9 C10 C11 -1.0(3)
C12 C9 C10 C11 179.34(18)
O1 C11 C10 C9 179.16(17)
N1 C11 C10 C9 -0.4(2)
O1 C11 C10 C13 -0.5(3)
N1 C11 C10 C13 179.91(15)
C1 C6 C5 C4 -0.3(3)
C7 C6 C5 C4 -178.81(18)
C5 C6 C1 C2 0.3(3)
C7 C6 C1 C2 178.80(18)
C9 C10 C13 N2 -13(8)
C11 C10 C13 N2 166(7)
C6 C5 C4 C3 0.3(3)
C6 C1 C2 C3 -0.2(3)
C1 C2 C3 C4 0.2(3)
C5 C4 C3 C2 -0.3(3)

loop_
_publcif_info_tables.block_id
_publcif_info_tables.reference_item
{a92c369f-4add-430c-a6c5-27ca0d86ed12} '_publcif_info_datablock.publ_exptl'

loop_
_publcif_info_cif.paper_type
CB

loop_
_publcif_info_datablock.id
_publcif_info_datablock.publ_exptl
_publcif_info_datablock.publ_geom
_publcif_info_datablock.structure
{a92c369f-4add-430c-a6c5-27ca0d86ed12} y y y

loop_
_publcif_info_exptl_table_extra_item
sin_theta_over_lambda_max
